data_4112504
loop_
_publ_author_name
'Reto Dorta'
'Edwin D. Stevens'
'Steven P. Nolan'

_publ_section_title
;
 Double C-H Activation in a Rh-NHC Complex Leading to the Isolation of a
 14-Electron Rh(III) Complex
;
_journal_name_full 'Journal of the American Chemical Society'
_journal_page_first 5054
_journal_page_last 5055
_journal_paper_doi 10.1021/ja049545+
_journal_volume 126
_journal_year 2004
_chemical_formula_sum 'C22 H38 Cl N4 Rh'
_chemical_formula_weight 496.92
_chemical_name_systematic
; 
 ? 
;
_space_group_IT_number 2
_symmetry_cell_setting triclinic
_symmetry_space_group_name_Hall '-P 1'
_symmetry_space_group_name_H-M 'P -1'
_atom_sites_solution_hydrogens geom
_atom_sites_solution_primary direct
_atom_sites_solution_secondary difmap
_audit_creation_method SHELXL-97
_cell_angle_alpha 93.0260(10)
_cell_angle_beta 98.2820(10)
_cell_angle_gamma 110.9590(10)
_cell_formula_units_Z 2
_cell_length_a 9.0969(4)
_cell_length_b 10.1843(5)
_cell_length_c 14.2497(7)
_cell_measurement_reflns_used 13569
_cell_measurement_temperature 150(2)
_cell_measurement_theta_max 28.853
_cell_measurement_theta_min 2.155
_cell_volume 1212.17(10)
_computing_cell_refinement 'Bruker SMART'
_computing_data_collection 'Bruker SMART'
_computing_data_reduction 'Bruker SHELXTL'
_computing_molecular_graphics 'Bruker SHELXTL'
_computing_publication_material 'Bruker SHELXTL'
_computing_structure_refinement 'SHELXL-97 (Sheldrick, 1997)'
_computing_structure_solution 'SHELXS-97 (Sheldrick, 1990)'
_diffrn_ambient_temperature 150(2)
_diffrn_measured_fraction_theta_full 0.915
_diffrn_measured_fraction_theta_max 0.915
_diffrn_measurement_device_type 'CCD area detector'
_diffrn_measurement_method 'phi and omega scans'
_diffrn_radiation_monochromator graphite
_diffrn_radiation_source 'fine-focus sealed tube'
_diffrn_radiation_type MoK\a
_diffrn_radiation_wavelength 0.71073
_diffrn_reflns_av_R_equivalents 0.0160
_diffrn_reflns_av_sigmaI/netI 0.0162
_diffrn_reflns_limit_h_max 12
_diffrn_reflns_limit_h_min -11
_diffrn_reflns_limit_k_max 13
_diffrn_reflns_limit_k_min -13
_diffrn_reflns_limit_l_max 19
_diffrn_reflns_limit_l_min -18
_diffrn_reflns_number 14860
_diffrn_reflns_theta_full 28.85
_diffrn_reflns_theta_max 28.85
_diffrn_reflns_theta_min 2.16
_exptl_absorpt_coefficient_mu 0.829
_exptl_absorpt_correction_T_max 0.745775
_exptl_absorpt_correction_T_min 0.626178
_exptl_absorpt_correction_type empirical
_exptl_crystal_colour red
_exptl_crystal_density_diffrn 1.361
_exptl_crystal_description needle
_exptl_crystal_F_000 520
_exptl_crystal_size_max 0.3
_exptl_crystal_size_mid 0.4
_exptl_crystal_size_min 0.5
_refine_diff_density_max 0.591
_refine_diff_density_min -0.519
_refine_diff_density_rms 0.057
_refine_ls_extinction_coef 0.0132(5)
_refine_ls_extinction_expression Fc^*^=kFc[1+0.001xFc^2^\l^3^/sin(2\q)]^-1/4^
_refine_ls_extinction_method SHELXL
_refine_ls_goodness_of_fit_ref 1.057
_refine_ls_hydrogen_treatment mixed
_refine_ls_matrix_type full
_refine_ls_number_parameters 406
_refine_ls_number_reflns 5824
_refine_ls_number_restraints 245
_refine_ls_restrained_S_all 1.036
_refine_ls_R_factor_all 0.0218
_refine_ls_R_factor_gt 0.0201
_refine_ls_shift/su_max 0.003
_refine_ls_shift/su_mean 0.000
_refine_ls_structure_factor_coef Fsqd
_refine_ls_weighting_details 'calc w=1/[\s^2^(Fo^2^)+(0.0194P)^2^+0.6479P] where P=(Fo^2^+2Fc^2^)/3'
_refine_ls_weighting_scheme calc
_refine_ls_wR_factor_gt 0.0459
_refine_ls_wR_factor_ref 0.0466
_reflns_number_gt 5517
_reflns_number_total 5824
_reflns_threshold_expression >2sigma(I)
_cod_data_source_file ja0495452Bsi20040126_120651.cif
_cod_data_source_block nol118m
_cod_database_code 4112504

loop_
_symmetry_equiv_pos_as_xyz
'x, y, z'
'-x, -y, -z'

loop_
_atom_site_label
_atom_site_type_symbol
_atom_site_fract_x
_atom_site_fract_y
_atom_site_fract_z
_atom_site_U_iso_or_equiv
_atom_site_adp_type
_atom_site_occupancy
_atom_site_symmetry_multiplicity
_atom_site_calc_flag
_atom_site_refinement_flags
Rh1 Rh 0.358846(12) 0.147149(11) 0.272512(7) 0.01722(4) Uani 1 1 d U
Cl1 Cl 0.52039(4) -0.00880(4) 0.27217(2) 0.02451(7) Uani 1 1 d U
C1 C 0.55144(16) 0.31141(14) 0.33943(10) 0.0199(3) Uani 1 1 d U
N1 N 0.61759(14) 0.41693(13) 0.28639(8) 0.0227(2) Uani 1 1 d U
N2 N 0.63729(14) 0.35790(12) 0.42937(8) 0.0221(2) Uani 1 1 d U
C2 C 0.74505(19) 0.52715(16) 0.34075(12) 0.0303(3) Uani 1 1 d U
H2 H 0.803(2) 0.608(2) 0.3134(14) 0.037(5) Uiso 1 1 d .
N3 N 0.01147(13) 0.04233(12) 0.22628(8) 0.0206(2) Uani 1 1 d U
C3 C 0.75773(19) 0.48993(16) 0.43016(12) 0.0297(3) Uani 1 1 d U
H3 H 0.828(2) 0.537(2) 0.4839(14) 0.032(5) Uiso 1 1 d .
N4 N 0.05448(14) -0.10711(12) 0.13172(8) 0.0209(2) Uani 1 1 d U
C4 C 0.55026(17) 0.40430(15) 0.18401(10) 0.0220(3) Uani 1 1 d U
C5 C 0.41542(19) 0.25581(16) 0.15899(10) 0.0259(3) Uani 1 1 d U
H5A H 0.323(2) 0.266(2) 0.1236(14) 0.039(5) Uiso 1 1 d .
H5B H 0.454(2) 0.195(2) 0.1225(14) 0.036(5) Uiso 1 1 d .
C6 C 0.4873(2) 0.52353(19) 0.16743(13) 0.0341(4) Uani 1 1 d U
H6A H 0.447(3) 0.518(2) 0.1005(16) 0.045(6) Uiso 1 1 d .
H6B H 0.569(3) 0.615(2) 0.1848(15) 0.041(5) Uiso 1 1 d .
H6C H 0.400(3) 0.517(2) 0.2039(15) 0.045(6) Uiso 1 1 d .
C7 C 0.6828(2) 0.4171(2) 0.12619(13) 0.0335(3) Uani 1 1 d U
H7A H 0.641(2) 0.408(2) 0.0584(16) 0.043(6) Uiso 1 1 d .
H7B H 0.720(2) 0.349(2) 0.1384(15) 0.041(6) Uiso 1 1 d .
H7C H 0.773(3) 0.510(2) 0.1426(16) 0.051(6) Uiso 1 1 d .
C8 C 0.61750(17) 0.27681(14) 0.51401(10) 0.0218(3) Uani 1 1 d U
C9 C 0.45195(19) 0.16014(17) 0.49645(11) 0.0268(3) Uani 1 1 d U
H9A H 0.372(2) 0.204(2) 0.4878(14) 0.037(5) Uiso 1 1 d .
H9B H 0.441(2) 0.111(2) 0.5506(14) 0.036(5) Uiso 1 1 d .
H9C H 0.436(2) 0.094(2) 0.4420(15) 0.037(5) Uiso 1 1 d .
C10 C 0.6315(2) 0.37624(18) 0.60217(12) 0.0328(3) Uani 1 1 d U
H10A H 0.557(2) 0.425(2) 0.5913(15) 0.042(5) Uiso 1 1 d .
H10C H 0.741(3) 0.447(2) 0.6211(15) 0.044(6) Uiso 1 1 d .
H10A H 0.608(3) 0.318(2) 0.6545(16) 0.047(6) Uiso 1 1 d .
C11 C 0.7491(2) 0.21570(18) 0.52876(13) 0.0304(3) Uani 1 1 d U
H11A H 0.742(2) 0.166(2) 0.5856(14) 0.038(5) Uiso 1 1 d .
H11B H 0.856(3) 0.293(2) 0.5385(14) 0.040(5) Uiso 1 1 d .
H11C H 0.740(2) 0.149(2) 0.4742(15) 0.039(5) Uiso 1 1 d .
C12 C 0.13313(16) 0.00799(14) 0.19933(9) 0.0194(2) Uani 1 1 d U
C13 C -0.13734(17) -0.04943(17) 0.18106(11) 0.0269(3) Uani 1 1 d U
H13 H -0.232(2) -0.0437(19) 0.1934(13) 0.031(5) Uiso 1 1 d .
C14 C -0.11070(17) -0.14254(17) 0.12141(11) 0.0267(3) Uani 1 1 d U
H14 H -0.182(2) -0.217(2) 0.0775(13) 0.031(5) Uiso 1 1 d .
C15 C 0.04734(16) 0.15884(14) 0.30324(10) 0.0209(3) Uani 1 1 d U
C16 C 0.21957(17) 0.25790(15) 0.30192(11) 0.0228(3) Uani 1 1 d U
H16A H 0.263(2) 0.315(2) 0.3629(14) 0.035(5) Uiso 1 1 d .
H16B H 0.2127(18) 0.3189(16) 0.2569(11) 0.013(4) Uiso 1 1 d .
C17 C 0.0278(2) 0.09196(18) 0.39683(11) 0.0285(3) Uani 1 1 d U
H17A H 0.098(2) 0.037(2) 0.4096(14) 0.040(5) Uiso 1 1 d .
H17B H 0.055(2) 0.167(2) 0.4499(14) 0.038(5) Uiso 1 1 d .
H17C H -0.083(2) 0.027(2) 0.3932(13) 0.035(5) Uiso 1 1 d .
C18 C -0.06850(19) 0.23660(18) 0.28304(13) 0.0289(3) Uani 1 1 d U
H18B H -0.037(2) 0.317(2) 0.3312(14) 0.038(5) Uiso 1 1 d .
H18C H -0.176(2) 0.178(2) 0.2847(14) 0.039(5) Uiso 1 1 d .
H18A H -0.064(2) 0.269(2) 0.2209(14) 0.033(5) Uiso 1 1 d .
C19 C 0.12767(17) -0.19435(15) 0.08072(10) 0.0234(3) Uani 1 1 d U
C20 C 0.0068(2) -0.2839(2) -0.00654(12) 0.0331(3) Uani 1 1 d U
H20A H -0.090(2) -0.354(2) 0.0090(13) 0.032(5) Uiso 1 1 d .
H20B H -0.026(2) -0.228(2) -0.0476(14) 0.034(5) Uiso 1 1 d .
H20C H 0.059(2) -0.331(2) -0.0414(15) 0.042(5) Uiso 1 1 d .
C21 C 0.27685(19) -0.09616(17) 0.04652(11) 0.0278(3) Uani 1 1 d U
H21A H 0.319(2) -0.155(2) 0.0085(15) 0.043(5) Uiso 1 1 d .
H21B H 0.249(2) -0.033(2) 0.0054(15) 0.040(5) Uiso 1 1 d .
H21C H 0.358(2) -0.0414(19) 0.0994(13) 0.028(4) Uiso 1 1 d .
C22 C 0.1690(2) -0.29095(17) 0.14973(13) 0.0308(3) Uani 1 1 d U
H22A H 0.214(2) -0.351(2) 0.1167(14) 0.038(5) Uiso 1 1 d .
H22B H 0.240(2) -0.238(2) 0.2023(14) 0.030(5) Uiso 1 1 d .
H22C H 0.069(3) -0.354(2) 0.1727(15) 0.045(6) Uiso 1 1 d .

loop_
_atom_site_aniso_label
_atom_site_aniso_U_11
_atom_site_aniso_U_22
_atom_site_aniso_U_33
_atom_site_aniso_U_23
_atom_site_aniso_U_13
_atom_site_aniso_U_12
Rh1 0.01609(6) 0.01794(6) 0.01767(6) 0.00174(4) 0.00342(4) 0.00622(4)
Cl1 0.02078(15) 0.02815(17) 0.02661(16) -0.00048(13) 0.00259(12) 0.01253(13)
C1 0.0205(6) 0.0202(6) 0.0195(6) 0.0031(5) 0.0044(5) 0.0077(5)
N1 0.0219(6) 0.0215(6) 0.0219(6) 0.0040(5) 0.0036(5) 0.0046(5)
N2 0.0226(6) 0.0188(5) 0.0211(6) 0.0012(4) 0.0011(4) 0.0044(5)
C2 0.0292(8) 0.0222(7) 0.0312(8) 0.0048(6) 0.0029(6) 0.0001(6)
N3 0.0178(5) 0.0225(6) 0.0221(6) 0.0004(4) 0.0045(4) 0.0079(4)
C3 0.0283(7) 0.0215(7) 0.0292(8) 0.0005(6) -0.0006(6) -0.0003(6)
N4 0.0183(5) 0.0231(6) 0.0211(5) -0.0010(4) 0.0027(4) 0.0080(5)
C4 0.0228(6) 0.0249(7) 0.0197(6) 0.0058(5) 0.0055(5) 0.0095(5)
C5 0.0267(7) 0.0278(7) 0.0194(7) 0.0052(6) 0.0032(6) 0.0055(6)
C6 0.0421(9) 0.0309(8) 0.0348(9) 0.0089(7) 0.0054(7) 0.0198(8)
C7 0.0279(8) 0.0449(10) 0.0298(8) 0.0077(7) 0.0108(7) 0.0133(8)
C8 0.0263(7) 0.0198(6) 0.0186(6) 0.0018(5) 0.0022(5) 0.0083(5)
C9 0.0276(7) 0.0271(7) 0.0227(7) 0.0063(6) 0.0047(6) 0.0060(6)
C10 0.0497(10) 0.0260(8) 0.0229(7) -0.0012(6) 0.0035(7) 0.0159(8)
C11 0.0282(8) 0.0274(8) 0.0375(9) 0.0065(7) 0.0047(7) 0.0124(6)
C12 0.0191(6) 0.0212(6) 0.0183(6) 0.0019(5) 0.0041(5) 0.0079(5)
C13 0.0172(6) 0.0305(7) 0.0318(8) -0.0005(6) 0.0044(6) 0.0078(6)
C14 0.0179(6) 0.0296(7) 0.0288(7) -0.0036(6) 0.0012(6) 0.0063(6)
C15 0.0211(6) 0.0207(6) 0.0231(6) 0.0009(5) 0.0063(5) 0.0095(5)
C16 0.0209(6) 0.0194(6) 0.0282(7) 0.0010(6) 0.0058(5) 0.0074(5)
C17 0.0318(8) 0.0299(8) 0.0254(7) 0.0037(6) 0.0102(6) 0.0112(7)
C18 0.0243(7) 0.0299(8) 0.0366(9) 0.0010(7) 0.0072(6) 0.0146(6)
C19 0.0225(7) 0.0252(7) 0.0229(7) -0.0031(5) 0.0032(5) 0.0105(6)
C20 0.0275(8) 0.0382(9) 0.0297(8) -0.0106(7) 0.0012(6) 0.0110(7)
C21 0.0262(7) 0.0318(8) 0.0254(7) -0.0014(6) 0.0075(6) 0.0102(6)
C22 0.0297(8) 0.0269(8) 0.0368(9) 0.0028(7) 0.0027(7) 0.0129(7)

loop_
_atom_type_symbol
_atom_type_description
_atom_type_scat_dispersion_real
_atom_type_scat_dispersion_imag
_atom_type_scat_source
C C 0.0033 0.0016 'International Tables Vol C Tables 4.2.6.8 and 6.1.1.4'
H H 0.0000 0.0000 'International Tables Vol C Tables 4.2.6.8 and 6.1.1.4'
N N 0.0061 0.0033 'International Tables Vol C Tables 4.2.6.8 and 6.1.1.4'
Cl Cl 0.1484 0.1585 'International Tables Vol C Tables 4.2.6.8 and 6.1.1.4'
Rh Rh -1.1178 0.9187 'International Tables Vol C Tables 4.2.6.8 and 6.1.1.4'

loop_
_geom_angle_atom_site_label_1
_geom_angle_atom_site_label_2
_geom_angle_atom_site_label_3
_geom_angle
C1 Rh1 C5 81.06(6)
C1 Rh1 C16 88.71(6)
C5 Rh1 C16 90.58(6)
C1 Rh1 C12 167.43(5)
C5 Rh1 C12 94.36(6)
C16 Rh1 C12 79.60(5)
C1 Rh1 Cl1 91.03(4)
C5 Rh1 Cl1 102.12(5)
C16 Rh1 Cl1 167.10(4)
C12 Rh1 Cl1 101.40(4)
N1 C1 N2 104.77(12)
N1 C1 Rh1 116.56(10)
N2 C1 Rh1 138.50(10)
C1 N1 C2 111.54(12)
C1 N1 C4 119.76(12)
C2 N1 C4 128.69(12)
C1 N2 C3 109.98(12)
C1 N2 C8 126.05(11)
C3 N2 C8 123.77(12)
C3 C2 N1 106.15(13)
C12 N3 C13 112.60(12)
C12 N3 C15 119.99(11)
C13 N3 C15 127.15(12)
C2 C3 N2 107.53(13)
C12 N4 C14 110.25(11)
C12 N4 C19 127.00(11)
C14 N4 C19 122.54(12)
N1 C4 C7 108.47(12)
N1 C4 C6 108.79(12)
C7 C4 C6 110.18(13)
N1 C4 C5 106.98(11)
C7 C4 C5 110.21(13)
C6 C4 C5 112.08(13)
C4 C5 Rh1 114.98(10)
N2 C8 C9 109.22(11)
N2 C8 C11 108.16(12)
C9 C8 C11 111.35(12)
N2 C8 C10 109.39(12)
C9 C8 C10 108.50(13)
C11 C8 C10 110.20(13)
N3 C12 N4 103.33(11)
N3 C12 Rh1 111.64(9)
N4 C12 Rh1 145.02(10)
C14 C13 N3 105.92(13)
C13 C14 N4 107.86(13)
N3 C15 C17 107.20(11)
N3 C15 C16 105.32(11)
C17 C15 C16 112.97(12)
N3 C15 C18 110.24(12)
C17 C15 C18 110.24(12)
C16 C15 C18 110.70(12)
C15 C16 Rh1 111.50(9)
N4 C19 C22 108.19(12)
N4 C19 C21 109.45(12)
C22 C19 C21 111.35(13)
N4 C19 C20 109.26(12)
C22 C19 C20 109.86(13)
C21 C19 C20 108.70(13)

loop_
_geom_bond_atom_site_label_1
_geom_bond_atom_site_label_2
_geom_bond_distance
Rh1 C1 2.0077(14)
Rh1 C5 2.0316(14)
Rh1 C16 2.0442(14)
Rh1 C12 2.1113(13)
Rh1 Cl1 2.5205(4)
C1 N1 1.3574(18)
C1 N2 1.3637(18)
N1 C2 1.3866(19)
N1 C4 1.4786(18)
N2 C3 1.3963(18)
N2 C8 1.4934(18)
C2 C3 1.349(2)
N3 C12 1.3710(17)
N3 C13 1.3788(18)
N3 C15 1.4831(17)
N4 C12 1.3771(17)
N4 C14 1.3974(18)
N4 C19 1.5017(17)
C4 C7 1.528(2)
C4 C6 1.532(2)
C4 C5 1.552(2)
C8 C9 1.524(2)
C8 C11 1.529(2)
C8 C10 1.532(2)
C13 C14 1.349(2)
C15 C17 1.533(2)
C15 C16 1.5338(19)
C15 C18 1.534(2)
C19 C22 1.528(2)
C19 C21 1.533(2)
C19 C20 1.535(2)

loop_
_geom_torsion_atom_site_label_1
_geom_torsion_atom_site_label_2
_geom_torsion_atom_site_label_3
_geom_torsion_atom_site_label_4
_geom_torsion
C5 Rh1 C1 N1 5.33(11)
C16 Rh1 C1 N1 -85.46(11)
C12 Rh1 C1 N1 -64.1(3)
Cl1 Rh1 C1 N1 107.44(10)
C5 Rh1 C1 N2 179.74(16)
C16 Rh1 C1 N2 88.95(16)
C12 Rh1 C1 N2 110.3(3)
Cl1 Rh1 C1 N2 -78.15(15)
N2 C1 N1 C2 1.23(16)
Rh1 C1 N1 C2 177.41(10)
N2 C1 N1 C4 -178.20(12)
Rh1 C1 N1 C4 -2.02(16)
N1 C1 N2 C3 -1.43(16)
Rh1 C1 N2 C3 -176.26(13)
N1 C1 N2 C8 -176.51(12)
Rh1 C1 N2 C8 8.7(2)
C1 N1 C2 C3 -0.56(18)
C4 N1 C2 C3 178.80(14)
N1 C2 C3 N2 -0.35(19)
C1 N2 C3 C2 1.14(18)
C8 N2 C3 C2 176.35(13)
C1 N1 C4 C7 -122.79(14)
C2 N1 C4 C7 57.9(2)
C1 N1 C4 C6 117.36(15)
C2 N1 C4 C6 -61.96(19)
C1 N1 C4 C5 -3.92(17)
C2 N1 C4 C5 176.76(15)
N1 C4 C5 Rh1 8.05(15)
C7 C4 C5 Rh1 125.78(12)
C6 C4 C5 Rh1 -111.12(13)
C1 Rh1 C5 C4 -7.43(11)
C16 Rh1 C5 C4 81.17(11)
C12 Rh1 C5 C4 160.78(11)
Cl1 Rh1 C5 C4 -96.57(11)
C1 N2 C8 C9 -20.89(19)
C3 N2 C8 C9 164.67(14)
C1 N2 C8 C11 100.45(16)
C3 N2 C8 C11 -73.98(17)
C1 N2 C8 C10 -139.51(15)
C3 N2 C8 C10 46.06(19)
C13 N3 C12 N4 2.32(16)
C15 N3 C12 N4 176.81(11)
C13 N3 C12 Rh1 -178.48(10)
C15 N3 C12 Rh1 -3.98(15)
C14 N4 C12 N3 -1.89(15)
C19 N4 C12 N3 -176.61(13)
C14 N4 C12 Rh1 179.40(14)
C19 N4 C12 Rh1 4.7(3)
C1 Rh1 C12 N3 -36.1(3)
C5 Rh1 C12 N3 -104.14(10)
C16 Rh1 C12 N3 -14.35(10)
Cl1 Rh1 C12 N3 152.55(9)
C1 Rh1 C12 N4 142.5(2)
C5 Rh1 C12 N4 74.51(18)
C16 Rh1 C12 N4 164.30(18)
Cl1 Rh1 C12 N4 -28.80(18)
C12 N3 C13 C14 -1.87(18)
C15 N3 C13 C14 -175.88(13)
N3 C13 C14 N4 0.58(18)
C12 N4 C14 C13 0.86(18)
C19 N4 C14 C13 175.85(13)
C12 N3 C15 C17 -94.08(15)
C13 N3 C15 C17 79.54(17)
C12 N3 C15 C16 26.48(16)
C13 N3 C15 C16 -159.91(14)
C12 N3 C15 C18 145.92(13)
C13 N3 C15 C18 -40.46(19)
N3 C15 C16 Rh1 -36.99(13)
C17 C15 C16 Rh1 79.70(13)
C18 C15 C16 Rh1 -156.13(10)
C1 Rh1 C16 C15 -155.71(11)
C5 Rh1 C16 C15 123.24(11)
C12 Rh1 C16 C15 28.92(10)
Cl1 Rh1 C16 C15 -66.7(2)
C12 N4 C19 C22 75.92(17)
C14 N4 C19 C22 -98.20(16)
C12 N4 C19 C21 -45.57(18)
C14 N4 C19 C21 140.30(14)
C12 N4 C19 C20 -164.49(14)
C14 N4 C19 C20 21.38(19)
